data_7110890
loop_
_publ_author_name
'Fraenk, Wolfgang'
'Klap\"otke, Thomas M.'
'Krumm, Burkhard'
'Mayer, Peter'

_publ_section_title
;
 Bis(pentafluorophenyl)boron azide: synthesis and structural
 characterization of the first dimeric boron azide
;
_journal_issue 8
_journal_name_full 'Chemical Communications'
_journal_page_first 667
_journal_paper_doi 10.1039/b001103g
_journal_year 2000
_chemical_compound_source 'provided by W. Fraenk'
_chemical_formula_moiety '0.5(B2 N6 C24 F20)'
_chemical_formula_sum 'C12 B F10 N3'
_chemical_formula_weight 386.944
_chemical_name_systematic 'Bis(pentafluorophenyl)boron azide'
_space_group_IT_number 15
_symmetry_cell_setting monoclinic
_symmetry_Int_Tables_number 15
_symmetry_space_group_name_Hall '-C 2yc'
_symmetry_space_group_name_H-M 'C 1 2/c 1'
_atom_sites_solution_hydrogens geom
_atom_sites_solution_primary direct
_atom_sites_solution_secondary difmap
_audit_block_code B_N3_(C6F5)2_d108_klapoetke
_audit_creation_date 29-Nov-99
_audit_creation_method 'form98_1/compatible with shelxl97-2'
_cell_angle_alpha 90
_cell_angle_beta 99.728(11)
_cell_angle_gamma 90
_cell_formula_units_Z 8
_cell_length_a 15.2218(14)
_cell_length_b 10.6024(8)
_cell_length_c 16.8946(17)
_cell_measurement_reflns_used 5000
_cell_measurement_temperature 200(3)
_cell_measurement_theta_max 25.8
_cell_measurement_theta_min 2.3
_cell_volume 2687.4(4)
_computing_cell_refinement 'Stoe IPDS software (Darmstadt, Germany)'
_computing_data_collection 'Stoe IPDS software (Darmstadt, Germany)'
_computing_data_reduction 'Stoe IPDS software (Darmstadt, Germany)'
_computing_molecular_graphics
;ORTEP (M. N. Burnett, C. K. Johnson, ORTEP-III: Oak Ridge Thermal Ellipsoid
 Plot Program for Crystal Structure Illustrations, Oak Ridge National
 Laboratory Report ORNL-6895, 1996). Windows version (L. J. Farrugia, Univ.
 Glasgow) used --- SCHAKAL (E. Keller, University of  Freiburg (Breisgau),
 Germany, 1995).
;
_computing_publication_material
;PLATON (A. L. Spek, Acta Crystallogr, Sect. A, 1990, 46, C34, 1995 version).
--- T.B.Cohen, Pure Appl. Chem. 1996,68,2339-2359 (atomic masses).
;
_computing_structure_refinement 'SHELXL-97 (G. M. Sheldrick. University of G\"ottingen, 97-2 version)'
_computing_structure_solution 'SHELXS-97 (Sheldrick, 1990)'
_diffrn_ambient_temperature 200(3)
_diffrn_measured_fraction_theta_full 0.980
_diffrn_measured_fraction_theta_max 0.980
_diffrn_measurement_device 'image-plate area detector'
_diffrn_measurement_device_type 'Stoe IPDS'
_diffrn_measurement_method 'area detection'
_diffrn_radiation_collimation '0.5 mm collimator'
_diffrn_radiation_monochromator graphite
_diffrn_radiation_source 'fine-focus sealed tube'
_diffrn_radiation_type MoK\a
_diffrn_radiation_wavelength 0.71073
_diffrn_reflns_av_R_equivalents 0.1070
_diffrn_reflns_av_sigmaI/netI 0.0662
_diffrn_reflns_limit_h_max 18
_diffrn_reflns_limit_h_min -18
_diffrn_reflns_limit_k_max 12
_diffrn_reflns_limit_k_min -12
_diffrn_reflns_limit_l_max 20
_diffrn_reflns_limit_l_min -20
_diffrn_reflns_number 9071
_diffrn_reflns_theta_full 25.81
_diffrn_reflns_theta_max 25.81
_diffrn_reflns_theta_min 2.35
_diffrn_source_current 50_mA
_diffrn_source_power 2.75_kW
_diffrn_source_type 'Spellman DF4 Series'
_diffrn_source_voltage 55_kV
_exptl_absorpt_coefficient_mu 0.214
_exptl_absorpt_correction_T_max 0.9759
_exptl_absorpt_correction_T_min 0.9528
_exptl_absorpt_correction_type numerical
_exptl_absorpt_process_details 'XRed, rev. 1.09, Stoe (Darmstadt, Germany)'
_exptl_crystal_colour colourless
_exptl_crystal_density_diffrn 1.9128(3)
_exptl_crystal_density_method 'not measured'
_exptl_crystal_description prismatic
_exptl_crystal_F_000 1504
_exptl_crystal_size_max 0.38
_exptl_crystal_size_mid 0.28
_exptl_crystal_size_min 0.23
_refine_diff_density_max 0.429
_refine_diff_density_min -0.503
_refine_diff_density_rms 0.148
_refine_ls_extinction_method none
_refine_ls_goodness_of_fit_ref 1.016
_refine_ls_hydrogen_treatment none
_refine_ls_matrix_type full
_refine_ls_number_parameters 235
_refine_ls_number_reflns 2545
_refine_ls_number_restraints 0
_refine_ls_restrained_S_all 1.016
_refine_ls_R_factor_all 0.0665
_refine_ls_R_factor_gt 0.0553
_refine_ls_shift/su_max 0.000
_refine_ls_shift/su_mean 0.000
_refine_ls_structure_factor_coef Fsqd
_refine_ls_weighting_scheme calc
_refine_ls_wR_factor_gt 0.1354
_refine_ls_wR_factor_ref 0.1434
_reflns_number_gt 1975
_reflns_number_total 2545
_reflns_threshold_expression >2sigma(I)
_cod_data_source_file b001103gsup1.cif
_cod_data_source_block d108
_cod_original_sg_symbol_H-M 'C 2/c'
_cod_database_code 7110890
_kl_diffrn_detector_area_phi_start 0.0
_kl_diffrn_detector_area_phi_end 180.0
_kl_diffrn_detector_area_phi_incr 1.0
_kl_diffrn_detector_area_expos_time 2.00_min
_kl_diffrn_detector_area_plate_dist 70.0_mm
_kl_diffrn_detector_area_eff_mos_spread 0.008
_kl_diffrn_detector_area_profile_funct dynamic
_kl_diffrn_detector_area_profile_min 17
_kl_diffrn_detector_area_profile_max 27

loop_
_symmetry_equiv_pos_as_xyz
'x, y, z'
'-x, y, -z+1/2'
'x+1/2, y+1/2, z'
'-x+1/2, y+1/2, -z+1/2'
'-x, -y, -z'
'x, -y, z-1/2'
'-x+1/2, -y+1/2, -z'
'x+1/2, -y+1/2, z-1/2'

loop_
_atom_site_label
_atom_site_type_symbol
_atom_site_fract_x
_atom_site_fract_y
_atom_site_fract_z
_atom_site_U_iso_or_equiv
_atom_site_adp_type
_atom_site_occupancy
_atom_site_symmetry_multiplicity
_atom_site_calc_flag
B B 0.26841(15) -0.17558(18) 0.05352(13) 0.0300(5) Uani 1 1 d
N1 N 0.30032(11) -0.31079(14) 0.02893(9) 0.0303(4) Uani 1 1 d
N2 N 0.37232(12) -0.36626(15) 0.04973(10) 0.0348(4) Uani 1 1 d
N3 N 0.43522(15) -0.4199(2) 0.06862(14) 0.0564(6) Uani 1 1 d
C1 C 0.34114(13) -0.06572(17) 0.05322(11) 0.0315(4) Uani 1 1 d
C2 C 0.41888(15) -0.06990(18) 0.10885(13) 0.0372(5) Uani 1 1 d
C3 C 0.48347(15) 0.0216(2) 0.11611(15) 0.0453(5) Uani 1 1 d
C4 C 0.47087(16) 0.1247(2) 0.06635(15) 0.0464(6) Uani 1 1 d
C5 C 0.39444(17) 0.13414(19) 0.01031(15) 0.0457(6) Uani 1 1 d
C6 C 0.33159(15) 0.04065(18) 0.00469(13) 0.0374(5) Uani 1 1 d
F2 F 0.43271(9) -0.16991(12) 0.15918(8) 0.0507(4) Uani 1 1 d
F3 F 0.55794(10) 0.01203(17) 0.17087(10) 0.0684(5) Uani 1 1 d
F4 F 0.53295(11) 0.21479(15) 0.07150(11) 0.0674(5) Uani 1 1 d
F5 F 0.38280(12) 0.23448(13) -0.03801(10) 0.0709(5) Uani 1 1 d
F6 F 0.25709(10) 0.05710(11) -0.04972(9) 0.0523(4) Uani 1 1 d
C7 C 0.22134(13) -0.17359(17) 0.13108(11) 0.0311(4) Uani 1 1 d
C8 C 0.16908(13) -0.07111(17) 0.14383(12) 0.0339(5) Uani 1 1 d
C9 C 0.12476(14) -0.0594(2) 0.20782(13) 0.0395(5) Uani 1 1 d
C10 C 0.13193(15) -0.1553(2) 0.26389(12) 0.0433(5) Uani 1 1 d
C11 C 0.18294(16) -0.2585(2) 0.25425(13) 0.0443(6) Uani 1 1 d
C12 C 0.22612(15) -0.26723(19) 0.18929(12) 0.0370(5) Uani 1 1 d
F8 F 0.15998(9) 0.02308(11) 0.08929(7) 0.0435(3) Uani 1 1 d
F9 F 0.07557(10) 0.04210(13) 0.21603(9) 0.0536(4) Uani 1 1 d
F10 F 0.08859(11) -0.14786(16) 0.32602(9) 0.0621(4) Uani 1 1 d
F11 F 0.18909(12) -0.35270(15) 0.30825(9) 0.0652(5) Uani 1 1 d
F12 F 0.27446(10) -0.37124(12) 0.18297(8) 0.0531(4) Uani 1 1 d

loop_
_atom_site_aniso_label
_atom_site_aniso_U_11
_atom_site_aniso_U_22
_atom_site_aniso_U_33
_atom_site_aniso_U_23
_atom_site_aniso_U_13
_atom_site_aniso_U_12
B 0.0280(11) 0.0214(9) 0.0381(10) 0.0036(8) -0.0015(8) -0.0018(8)
N1 0.0286(8) 0.0233(7) 0.0367(8) 0.0029(6) -0.0008(6) -0.0016(6)
N2 0.0331(10) 0.0279(8) 0.0413(9) 0.0022(7) 0.0002(7) -0.0021(7)
N3 0.0422(12) 0.0520(12) 0.0682(14) -0.0042(10) -0.0101(10) 0.0118(10)
C1 0.0313(10) 0.0248(9) 0.0387(10) -0.0019(7) 0.0071(8) -0.0048(8)
C2 0.0358(11) 0.0317(10) 0.0433(11) -0.0035(8) 0.0041(9) -0.0061(8)
C3 0.0321(11) 0.0465(12) 0.0567(13) -0.0164(10) 0.0063(10) -0.0101(10)
C4 0.0419(13) 0.0375(11) 0.0633(14) -0.0142(10) 0.0186(11) -0.0191(10)
C5 0.0537(14) 0.0274(10) 0.0600(13) 0.0001(9) 0.0209(11) -0.0102(9)
C6 0.0368(11) 0.0277(9) 0.0471(11) 0.0014(8) 0.0052(9) -0.0047(8)
F2 0.0470(8) 0.0446(7) 0.0536(8) 0.0071(6) -0.0117(6) -0.0079(6)
F3 0.0440(8) 0.0722(10) 0.0801(10) -0.0107(8) -0.0148(8) -0.0214(7)
F4 0.0604(9) 0.0526(8) 0.0922(11) -0.0176(8) 0.0214(8) -0.0372(7)
F5 0.0860(12) 0.0351(7) 0.0915(11) 0.0203(7) 0.0142(10) -0.0217(8)
F6 0.0515(8) 0.0353(7) 0.0642(8) 0.0180(6) -0.0070(7) -0.0080(6)
C7 0.0263(9) 0.0267(9) 0.0382(9) 0.0025(7) -0.0008(8) -0.0076(7)
C8 0.0325(11) 0.0266(9) 0.0411(10) 0.0024(7) 0.0013(8) -0.0050(8)
C9 0.0324(11) 0.0385(11) 0.0460(11) -0.0059(8) 0.0016(9) -0.0024(9)
C10 0.0363(11) 0.0546(13) 0.0391(11) -0.0022(9) 0.0070(9) -0.0039(10)
C11 0.0457(13) 0.0468(12) 0.0391(11) 0.0121(9) 0.0039(9) -0.0050(10)
C12 0.0371(11) 0.0321(10) 0.0406(10) 0.0071(8) 0.0037(9) 0.0000(9)
F8 0.0494(8) 0.0289(6) 0.0522(7) 0.0076(5) 0.0081(6) 0.0046(5)
F9 0.0475(8) 0.0527(8) 0.0609(8) -0.0095(6) 0.0104(7) 0.0109(6)
F10 0.0601(10) 0.0825(11) 0.0478(8) 0.0036(7) 0.0208(7) 0.0036(8)
F11 0.0798(11) 0.0666(10) 0.0529(8) 0.0293(7) 0.0216(7) 0.0106(8)
F12 0.0683(10) 0.0409(7) 0.0525(8) 0.0192(6) 0.0170(7) 0.0175(6)

loop_
_atom_type_symbol
_atom_type_description
_atom_type_scat_dispersion_real
_atom_type_scat_dispersion_imag
_atom_type_scat_source
F F 0.0171 0.0103 'International Tables Vol C Tables 4.2.6.8 and 6.1.1.4'
N N 0.0061 0.0033 'International Tables Vol C Tables 4.2.6.8 and 6.1.1.4'
C C 0.0033 0.0016 'International Tables Vol C Tables 4.2.6.8 and 6.1.1.4'
B B 0.0013 0.0007 'International Tables Vol C Tables 4.2.6.8 and 6.1.1.4'

loop_
_exptl_crystal_face_index_h
_exptl_crystal_face_index_k
_exptl_crystal_face_index_l
_exptl_crystal_face_perp_dist
-1 -1 -1 0.1270
1 1 1 0.1050
1 -1 -1 0.1360
1 -1 1 0.0890
-1 1 -1 0.1150
-1 1 1 0.1410
-1 -1 1 0.2060
1 1 -1 0.1750

loop_
_geom_angle_atom_site_label_1
_geom_angle_atom_site_label_2
_geom_angle_atom_site_label_3
_geom_angle
_geom_angle_site_symmetry_1
_geom_angle_site_symmetry_3
N1 B C7 115.17(15) . .
N1 B N1 82.82(13) . 7_545
C7 B N1 113.42(16) . 7_545
N1 B C1 114.28(17) . .
C7 B C1 113.45(15) . .
N1 B C1 114.32(15) 7_545 .
N2 N1 B 130.31(16) . .
N2 N1 B 128.28(17) . 7_545
B N1 B 97.18(13) . 7_545
N3 N2 N1 177.5(2) . .
C2 C1 C6 114.85(18) . .
C2 C1 B 119.05(17) . .
C6 C1 B 125.97(17) . .
F2 C2 C3 117.71(18) . .
F2 C2 C1 118.48(17) . .
C3 C2 C1 123.8(2) . .
F3 C3 C2 121.2(2) . .
F3 C3 C4 119.8(2) . .
C2 C3 C4 119.0(2) . .
F4 C4 C3 120.4(2) . .
F4 C4 C5 120.0(2) . .
C3 C4 C5 119.65(19) . .
F5 C5 C6 121.0(2) . .
F5 C5 C4 119.3(2) . .
C6 C5 C4 119.7(2) . .
F6 C6 C5 116.86(18) . .
F6 C6 C1 120.09(17) . .
C5 C6 C1 123.0(2) . .
C8 C7 C12 114.38(19) . .
C8 C7 B 119.17(16) . .
C12 C7 B 126.44(18) . .
F8 C8 C9 117.57(18) . .
F8 C8 C7 118.01(19) . .
C9 C8 C7 124.42(18) . .
F9 C9 C8 121.00(19) . .
F9 C9 C10 120.3(2) . .
C8 C9 C10 118.7(2) . .
F10 C10 C11 120.5(2) . .
F10 C10 C9 120.2(2) . .
C11 C10 C9 119.2(2) . .
F11 C11 C10 119.3(2) . .
F11 C11 C12 120.3(2) . .
C10 C11 C12 120.4(2) . .
F12 C12 C11 117.52(18) . .
F12 C12 C7 119.7(2) . .
C11 C12 C7 122.8(2) . .

loop_
_geom_bond_atom_site_label_1
_geom_bond_atom_site_label_2
_geom_bond_distance
_geom_bond_site_symmetry_2
B N1 1.591(3) .
B C7 1.596(3) .
B N1 1.601(2) 7_545
B C1 1.607(3) .
N1 N2 1.241(2) .
N1 B 1.601(2) 7_545
N2 N3 1.113(3) .
C1 C2 1.382(3) .
C1 C6 1.387(3) .
C2 F2 1.353(2) .
C2 C3 1.372(3) .
C3 F3 1.340(3) .
C3 C4 1.372(3) .
C4 F4 1.336(2) .
C4 C5 1.374(4) .
C5 F5 1.334(3) .
C5 C6 1.370(3) .
C6 F6 1.345(2) .
C7 C8 1.385(3) .
C7 C12 1.391(3) .
C8 F8 1.350(2) .
C8 C9 1.373(3) .
C9 F9 1.331(3) .
C9 C10 1.382(3) .
C10 F10 1.333(3) .
C10 C11 1.367(3) .
C11 F11 1.345(2) .
C11 C12 1.374(3) .
C12 F12 1.340(3) .
